data_7133928
loop_
_publ_author_name
'Tu, Zhen-Long'
'Hu, Li-Yuan'
'Wang, Jun-Yi'
'Wang, Cong'
'Xiao, Xunwen'
'Luo, Xu-Feng'

_publ_section_title
;
 Ring-extended carbazole modification to activate efficient phosphorescent
 OLED performance of traditional host materials.
;
_journal_issue 85
_journal_name_full 'Chemical communications (Cambridge, England)'
_journal_page_first 12421
_journal_page_last 12424
_journal_paper_doi 10.1039/d4cc04537h
_journal_volume 60
_journal_year 2024
_chemical_formula_moiety '0.04(C42 H25 N3), 0.02(C3 H7 N O)'
_chemical_formula_sum 'C1.891 H1.239 N0.152 O0.022'
_chemical_formula_weight 26.44
_space_group_crystal_system triclinic
_space_group_IT_number 2
_space_group_name_Hall '-P 1'
_space_group_name_H-M_alt 'P -1'
_symmetry_Int_Tables_number 2
_audit_creation_date 2024-06-22
_audit_creation_method
;
Olex2 1.2
(compiled 2018.05.29 svn.r3508 for OlexSys, GUI svn.r5506)
;
_audit_update_record
;
2024-06-26 deposited with the CCDC.	2024-09-30 downloaded from the CCDC.
;
_cell_angle_alpha 90.205(2)
_cell_angle_beta 92.857(2)
_cell_angle_gamma 98.280(2)
_cell_formula_units_Z 92
_cell_length_a 12.6690(6)
_cell_length_b 14.2191(7)
_cell_length_c 17.5161(9)
_cell_measurement_reflns_used 9847
_cell_measurement_theta_max 23.99
_cell_measurement_theta_min 2.33
_cell_volume 3118.4(3)
_computing_cell_refinement 'SAINT v8.37A (Bruker, 2015)'
_computing_data_reduction 'SAINT v8.37A (Bruker, 2015)'
_computing_molecular_graphics 'Olex2 (Dolomanov et al., 2009)'
_computing_publication_material 'Olex2 (Dolomanov et al., 2009)'
_computing_structure_refinement 'olex2.refine (Bourhis et al., 2015)'
_diffrn_ambient_temperature 273.15
_diffrn_measured_fraction_theta_full 0.9993
_diffrn_measured_fraction_theta_max 0.9993
_diffrn_measurement_device_type 'Bruker APEX-II CCD'
_diffrn_measurement_method '\f and \w scans'
_diffrn_radiation_type 'Mo K\a'
_diffrn_radiation_wavelength 0.71073
_diffrn_reflns_av_R_equivalents 0.0527
_diffrn_reflns_av_unetI/netI 0.0370
_diffrn_reflns_limit_h_max 15
_diffrn_reflns_limit_h_min -15
_diffrn_reflns_limit_k_max 17
_diffrn_reflns_limit_k_min -17
_diffrn_reflns_limit_l_max 21
_diffrn_reflns_limit_l_min -21
_diffrn_reflns_number 90735
_diffrn_reflns_theta_full 24.9996
_diffrn_reflns_theta_max 25.00
_diffrn_reflns_theta_min 2.05
_diffrn_standards_number 0
_exptl_absorpt_coefficient_mu 0.077
_exptl_absorpt_correction_T_max 0.7454
_exptl_absorpt_correction_T_min 0.7110
_exptl_absorpt_correction_type none
_exptl_absorpt_process_details
;
SADABS-2016/2 (Bruker,2016/2) was used for absorption correction.
wR2(int) was 0.1374 before and 0.0534 after correction.
The Ratio of minimum to maximum transmission is 0.9539.
The \l/2 correction factor is Not present.
;
_exptl_crystal_density_diffrn 1.2954
_exptl_crystal_F_000 1272.4965
_refine_diff_density_max 0.2377
_refine_diff_density_min -0.3875
_refine_diff_density_rms 0.0617
_refine_ls_d_res_high 0.8409
_refine_ls_d_res_low 9.9448
_refine_ls_goodness_of_fit_ref 1.0788
_refine_ls_hydrogen_treatment constr
_refine_ls_matrix_type full
_refine_ls_number_constraints 110
_refine_ls_number_parameters 858
_refine_ls_number_reflns 10946
_refine_ls_number_restraints 0
_refine_ls_restrained_S_all 1.0788
_refine_ls_R_factor_all 0.0825
_refine_ls_R_factor_gt 0.0509
_refine_ls_shift/su_max 4.4287
_refine_ls_shift/su_mean 0.0377
_refine_ls_structure_factor_coef Fsqd
_refine_ls_weighting_details 'w=1/[\s^2^(Fo^2^)+(0.0703P)^2^+0.6996P] where P=(Fo^2^+2Fc^2^)/3'
_refine_ls_weighting_scheme calc
_refine_ls_wR_factor_gt 0.1199
_refine_ls_wR_factor_ref 0.1432
_reflns_Friedel_coverage 0.0
_reflns_limit_h_max 15
_reflns_limit_h_min -15
_reflns_limit_k_max 16
_reflns_limit_k_min -16
_reflns_limit_l_max 20
_reflns_limit_l_min 0
_reflns_number_gt 7582
_reflns_number_total 10946
_reflns_threshold_expression I>=2u(I)
_cod_data_source_file d4cc04537h2.cif
_cod_data_source_block 111_a
_cod_database_code 7133928
_olex2_refinement_description
;
1. Fixed Uiso
 At 1.2 times of:
  All C(H) groups
 At 1.5 times of:
  All C(H,H,H) groups
2.a Aromatic/amide H refined with riding coordinates:
 C00Y(H00Y), C01E(H01E), C01J(H01J), C012(H012), C019(H019), C01T(H01T),
 C01W(H01W), C01H(H01H), C00P(H00P), C01L(H01L), C01Y(H01Y), C022(H022),
 C01P(H01P), C01Q(H01Q), C024(H024), C025(H025), C01D(H01D), C01K(H01K),
 C02F(H02F), C02K(H02K), C02A(H02A), C021(H021), C02I(H02I), C02G(H02G),
 C027(H027), C018(H018), C01U(H01U), C01X(H01X), C017(H017), C00Q(H00Q),
 C011(H011), C01M(H01M), C020(H020), C01G(H01G), C016(H016), C01S(H01S),
 C01Z(H01Z), C01N(H01N), C01V(H01V), C026(H026), C023(H023), C01A(H01A),
 C01R(H01R), C02D(H02D), C02J(H02J), C028(H028), C01O(H01O), C02C(H02C),
 C02H(H02H), C02E(H02E), C02L(H02L)
2.b Idealised Me refined as rotating group:
 C02M(H02b,H02m,H02n), C1(H1a,H1b,H1c)
;
_olex2_submission_special_instructions 'No special instructions were received'

loop_
_space_group_symop_id
_space_group_symop_operation_xyz
1 x,y,z
2 -x,-y,-z

loop_
_atom_site_label
_atom_site_type_symbol
_atom_site_fract_x
_atom_site_fract_y
_atom_site_fract_z
_atom_site_U_iso_or_equiv
_atom_site_adp_type
_atom_site_occupancy
_atom_site_refinement_flags_posn
N001 N 0.81380(13) 0.07483(11) 0.32820(9) 0.0461(4) Uani 1.000000 .
N002 N 0.72710(12) 0.28696(11) 0.09907(9) 0.0445(4) Uani 1.000000 .
N003 N 0.82728(13) 0.57395(12) 0.25298(9) 0.0481(4) Uani 1.000000 .
N004 N 0.44823(13) 0.11069(12) 0.24792(9) 0.0489(4) Uani 1.000000 .
N005 N 1.07550(12) 0.46117(12) 0.09186(10) 0.0505(4) Uani 1.000000 .
N006 N 0.52412(14) -0.10496(12) 0.44424(10) 0.0504(4) Uani 1.000000 .
C007 C 0.56680(15) 0.20552(14) 0.05672(11) 0.0439(5) Uani 1.000000 .
C008 C 0.96349(15) 0.51991(14) 0.17313(11) 0.0438(5) Uani 1.000000 .
C009 C 0.97681(15) 0.05995(14) 0.28422(11) 0.0446(5) Uani 1.000000 .
C00A C 0.62415(15) 0.29634(14) 0.07023(11) 0.0432(5) Uani 1.000000 .
C00B C 0.63630(16) 0.13784(14) 0.07969(11) 0.0454(5) Uani 1.000000 .
C00C C 0.87845(15) 0.00985(14) 0.30362(11) 0.0446(5) Uani 1.000000 .
C00D C 0.80789(15) 0.36289(14) 0.12161(11) 0.0421(5) Uani 1.000000 .
C00E C 0.87042(15) 0.16607(14) 0.32302(11) 0.0446(5) Uani 1.000000 .
C00F C 0.97178(15) 0.15932(14) 0.29692(11) 0.0446(5) Uani 1.000000 .
C00G C 0.73522(16) 0.18997(14) 0.10416(11) 0.0443(5) Uani 1.000000 .
C00H C 0.70324(15) 0.05057(14) 0.33847(11) 0.0439(5) Uani 1.000000 .
C00I C 0.90969(15) 0.37178(14) 0.09264(11) 0.0436(5) Uani 1.000000 .
C00J C 0.51697(15) 0.06307(14) 0.29551(11) 0.0442(5) Uani 1.000000 .
C00K C 0.47878(15) -0.00847(14) 0.34648(11) 0.0446(5) Uani 1.000000 .
C00L C 0.66781(15) -0.01660(14) 0.39282(11) 0.0458(5) Uani 1.000000 .
C00M C 0.86005(15) 0.50922(14) 0.20024(11) 0.0438(5) Uani 1.000000 .
C00N C 0.97778(15) 0.44875(14) 0.12290(12) 0.0454(5) Uani 1.000000 .
C00O C 0.41214(16) -0.11924(14) 0.43796(12) 0.0481(5) Uani 1.000000 .
C00P C 0.62799(15) 0.08857(14) 0.29185(11) 0.0455(5) Uani 1.000000 .
C00Q C 0.78652(15) 0.43053(14) 0.17464(11) 0.0450(5) Uani 1.000000 .
C00R C 0.73139(16) 0.61188(14) 0.24692(12) 0.0492(5) Uani 1.000000 .
C00S C 0.97276(15) 0.33072(15) 0.03688(11) 0.0452(5) Uani 1.000000 .
C00T C 0.55921(16) -0.04117(14) 0.38972(11) 0.0480(5) Uani 1.000000 .
C00U C 0.44382(16) 0.20877(15) 0.24806(11) 0.0489(5) Uani 1.000000 .
C00V C 0.70610(16) -0.06956(14) 0.45788(11) 0.0474(5) Uani 1.000000 .
C00W C 0.38077(16) -0.06090(14) 0.37687(11) 0.0472(5) Uani 1.000000 .
C00X C 1.07462(15) 0.38866(15) 0.03714(12) 0.0477(5) Uani 1.000000 .
C00Y C 0.85384(17) -0.08730(15) 0.29345(12) 0.0521(5) Uani 1.000000 .
C00Z C 0.61406(17) -0.12282(14) 0.48879(11) 0.0486(5) Uani 1.000000 .
C010 C 0.87710(17) 0.59992(14) 0.32483(12) 0.0497(5) Uani 1.000000 .
C011 C 0.82083(17) 0.14550(15) 0.12859(11) 0.0513(5) Uani 1.000000 .
C012 C 1.05171(16) 0.01018(16) 0.25326(12) 0.0536(5) Uani 1.000000 .
C013 C 0.36800(16) 0.06760(16) 0.19651(12) 0.0518(5) Uani 1.000000 .
C014 C 1.13254(15) 0.54558(14) 0.12265(13) 0.0493(5) Uani 1.000000 .
C015 C 1.06612(15) 0.58380(14) 0.17432(12) 0.0467(5) Uani 1.000000 .
C016 C 0.95330(17) 0.25298(16) -0.01217(12) 0.0542(5) Uani 1.000000 .
C017 C 0.46337(16) 0.19662(17) 0.02479(13) 0.0553(6) Uani 1.000000 .
C018 C 0.58009(16) 0.37744(16) 0.05292(13) 0.0535(5) Uani 1.000000 .
C019 C 0.83847(18) 0.25239(15) 0.34066(12) 0.0529(5) Uani 1.000000 .
C01A C 1.10666(17) 0.66740(15) 0.21305(14) 0.0566(6) Uani 1.000000 .
C01B C 0.81278(19) 0.65510(15) 0.36324(12) 0.0560(6) Uani 1.000000 .
C01C C 0.35785(18) 0.22682(17) 0.19997(12) 0.0571(6) Uani 1.000000 .
C01D C 0.27277(17) -0.06504(16) 0.35815(13) 0.0561(6) Uani 1.000000 .
C01E C 0.92914(18) -0.13424(16) 0.26231(13) 0.0588(6) Uani 1.000000 .
C01F C 0.72042(18) 0.66279(15) 0.31392(13) 0.0554(6) Uani 1.000000 .
C01G C 0.62278(19) 0.03922(15) 0.08242(12) 0.0560(6) Uani 1.000000 .
C01H C 1.04241(17) 0.24238(16) 0.28642(13) 0.0554(6) Uani 1.000000 .
C01I C 0.31063(17) 0.13736(18) 0.16675(12) 0.0584(6) Uani 1.000000 .
C01J C 1.02739(18) -0.08600(17) 0.24255(13) 0.0593(6) Uani 1.000000 .
C01K C 0.50968(19) 0.28131(16) 0.28704(13) 0.0577(6) Uani 1.000000 .
C01L C 0.80486(18) -0.07377(16) 0.49310(12) 0.0565(6) Uani 1.000000 .
C01M C 0.80568(19) 0.04725(17) 0.12782(12) 0.0594(6) Uani 1.000000 .
C01N C 1.15266(17) 0.37014(17) -0.01041(13) 0.0580(6) Uani 1.000000 .
C01O C 0.97191(19) 0.57821(15) 0.35819(13) 0.0590(6) Uani 1.000000 .
C01P C 0.6218(2) -0.17920(16) 0.55220(12) 0.0573(6) Uani 1.000000 .
C01Q C 0.33986(18) -0.17565(16) 0.47938(13) 0.0594(6) Uani 1.000000 .
C01R C 0.65635(18) 0.60847(18) 0.18688(14) 0.0625(6) Uani 1.000000 .
C01S C 1.03234(19) 0.23412(18) -0.05896(13) 0.0618(6) Uani 1.000000 .
C01T C 0.91036(19) 0.33285(16) 0.33048(14) 0.0617(6) Uani 1.000000 .
C01U C 0.47711(18) 0.36618(17) 0.02165(14) 0.0627(6) Uani 1.000000 .
C01V C 1.23326(17) 0.59000(17) 0.10868(15) 0.0638(6) Uani 1.000000 .
C01W C 1.01068(19) 0.32822(16) 0.30342(14) 0.0635(6) Uani 1.000000 .
C01X C 0.41942(18) 0.27672(18) 0.00755(14) 0.0641(6) Uani 1.000000 .
C01Y C 0.8117(2) -0.12870(17) 0.55788(13) 0.0645(6) Uani 1.000000 .
C01Z C 1.12976(19) 0.29193(18) -0.05843(13) 0.0635(6) Uani 1.000000 .
C020 C 0.7078(2) -0.00514(17) 0.10636(13) 0.0647(6) Uani 1.000000 .
C021 C 0.3472(2) -0.02580(18) 0.17196(13) 0.0662(7) Uani 1.000000 .
C022 C 0.7213(2) -0.18010(18) 0.58634(13) 0.0656(6) Uani 1.000000 .
C023 C 1.20879(18) 0.71104(17) 0.19975(16) 0.0694(7) Uani 1.000000 .
C024 C 0.2326(2) -0.17804(18) 0.45889(14) 0.0677(7) Uani 1.000000 .
C025 C 0.19969(19) -0.12405(18) 0.39950(14) 0.0663(6) Uani 1.000000 .
C026 C 1.27029(19) 0.67347(18) 0.14783(18) 0.0756(8) Uani 1.000000 .
C027 C 0.2281(2) 0.1113(2) 0.11058(14) 0.0771(8) Uani 1.000000 .
C028 C 0.6318(2) 0.70981(18) 0.32049(17) 0.0742(7) Uani 1.000000 .
O029 O 0.6629(2) 0.3880(2) 0.42724(17) 0.1415(10) Uani 1.000000 .
C02A C 0.3371(2) 0.3195(2) 0.19147(15) 0.0769(8) Uani 1.000000 .
N02B N 0.6727(2) 0.4611(2) 0.54151(19) 0.1136(10) Uani 1.000000 .
C02C C 1.0018(2) 0.61411(19) 0.43091(15) 0.0766(8) Uani 1.000000 .
C02D C 0.5697(2) 0.6551(2) 0.19500(17) 0.0770(7) Uani 1.000000 .
C02E C 0.8454(2) 0.69045(19) 0.43571(15) 0.0786(8) Uani 1.000000 .
C02F C 0.4878(2) 0.37290(18) 0.27697(15) 0.0728(7) Uani 1.000000 .
C02G C 0.2080(2) 0.0185(3) 0.08652(15) 0.0866(9) Uani 1.000000 .
C02H C 0.9394(3) 0.6702(2) 0.46859(16) 0.0852(9) Uani 1.000000 .
C02I C 0.2665(2) -0.0489(2) 0.11608(15) 0.0818(8) Uani 1.000000 .
C02J C 0.5576(2) 0.7058(2) 0.26058(18) 0.0848(8) Uani 1.000000 .
C02K C 0.4023(3) 0.3922(2) 0.23014(17) 0.0849(8) Uani 1.000000 .
C02L C 0.7042(3) 0.4436(2) 0.4737(2) 0.1002(10) Uani 1.000000 .
C02M C 0.7334(5) 0.5249(5) 0.5946(3) 0.228(3) Uani 1.000000 .
C1 C 0.5756(5) 0.4078(4) 0.5674(4) 0.244(4) Uani 1.000000 .
H00Y H 0.78862(17) -0.11979(15) 0.30720(12) 0.0625(6) Uiso 1.000000 R
H01E H 0.91420(18) -0.19959(16) 0.25425(13) 0.0705(7) Uiso 1.000000 R
H01J H 1.07711(18) -0.11959(17) 0.22182(13) 0.0712(7) Uiso 1.000000 R
H012 H 1.11753(16) 0.04194(16) 0.24000(12) 0.0643(6) Uiso 1.000000 R
H019 H 0.77124(18) 0.25574(15) 0.35862(12) 0.0635(6) Uiso 1.000000 R
H01T H 0.89136(19) 0.39188(16) 0.34200(14) 0.0740(7) Uiso 1.000000 R
H01W H 1.05718(19) 0.38410(16) 0.29669(14) 0.0762(8) Uiso 1.000000 R
H01H H 1.10968(17) 0.23978(16) 0.26826(13) 0.0665(7) Uiso 1.000000 R
H00P H 0.65275(15) 0.13359(14) 0.25610(11) 0.0545(6) Uiso 1.000000 R
H01L H 0.86609(18) -0.04025(16) 0.47372(12) 0.0678(7) Uiso 1.000000 R
H01Y H 0.8780(2) -0.13103(17) 0.58255(13) 0.0774(8) Uiso 1.000000 R
H022 H 0.7283(2) -0.21632(18) 0.62992(13) 0.0787(8) Uiso 1.000000 R
H01P H 0.5617(2) -0.21524(16) 0.57105(12) 0.0687(7) Uiso 1.000000 R
H01Q H 0.36203(18) -0.21126(16) 0.51999(13) 0.0712(7) Uiso 1.000000 R
H024 H 0.1819(2) -0.21672(18) 0.48563(14) 0.0813(8) Uiso 1.000000 R
H025 H 0.12709(19) -0.12715(18) 0.38683(14) 0.0795(8) Uiso 1.000000 R
H01D H 0.24935(17) -0.02880(16) 0.31838(13) 0.0673(7) Uiso 1.000000 R
H01K H 0.56676(19) 0.26874(16) 0.31895(13) 0.0693(7) Uiso 1.000000 R
H02F H 0.5314(2) 0.42281(18) 0.30220(15) 0.0873(9) Uiso 1.000000 R
H02K H 0.3888(3) 0.4545(2) 0.22475(17) 0.1019(10) Uiso 1.000000 R
H02A H 0.2798(2) 0.3324(2) 0.15999(15) 0.0923(9) Uiso 1.000000 R
H021 H 0.3859(2) -0.07151(18) 0.19221(13) 0.0795(8) Uiso 1.000000 R
H02I H 0.2513(2) -0.1112(2) 0.09802(15) 0.0982(10) Uiso 1.000000 R
H02G H 0.1537(2) 0.0004(3) 0.04940(15) 0.1039(11) Uiso 1.000000 R
H027 H 0.1882(2) 0.1561(2) 0.09030(14) 0.0926(10) Uiso 1.000000 R
H018 H 0.61857(16) 0.43754(16) 0.06204(13) 0.0642(6) Uiso 1.000000 R
H01U H 0.44550(18) 0.41975(17) 0.00971(14) 0.0752(7) Uiso 1.000000 R
H01X H 0.35011(18) 0.27122(18) -0.01385(14) 0.0769(8) Uiso 1.000000 R
H017 H 0.42439(16) 0.13682(17) 0.01522(13) 0.0664(7) Uiso 1.000000 R
H00Q H 0.71902(15) 0.42293(14) 0.19432(11) 0.0539(6) Uiso 1.000000 R
H011 H 0.88597(17) 0.18029(15) 0.14486(11) 0.0616(6) Uiso 1.000000 R
H01M H 0.86268(19) 0.01547(17) 0.14209(12) 0.0713(7) Uiso 1.000000 R
H020 H 0.6995(2) -0.07114(17) 0.10819(13) 0.0777(8) Uiso 1.000000 R
H01G H 0.55715(19) 0.00377(15) 0.06825(12) 0.0672(7) Uiso 1.000000 R
H016 H 0.88771(17) 0.21389(16) -0.01358(12) 0.0650(7) Uiso 1.000000 R
H01S H 1.01974(19) 0.18143(18) -0.09149(13) 0.0742(7) Uiso 1.000000 R
H01Z H 1.18108(19) 0.27787(18) -0.09115(13) 0.0761(7) Uiso 1.000000 R
H01N H 1.21839(17) 0.40892(17) -0.01016(13) 0.0696(7) Uiso 1.000000 R
H01V H 1.27504(17) 0.56463(17) 0.07400(15) 0.0766(8) Uiso 1.000000 R
H026 H 1.33805(19) 0.70510(18) 0.13909(18) 0.0907(9) Uiso 1.000000 R
H023 H 1.23651(18) 0.76665(17) 0.22624(16) 0.0832(8) Uiso 1.000000 R
H01A H 1.06562(17) 0.69388(15) 0.24762(14) 0.0679(7) Uiso 1.000000 R
H01R H 0.66410(18) 0.57547(18) 0.14205(14) 0.0750(7) Uiso 1.000000 R
H02D H 0.5179(2) 0.6525(2) 0.15524(17) 0.0924(9) Uiso 1.000000 R
H02J H 0.4986(2) 0.7373(2) 0.26409(18) 0.1017(10) Uiso 1.000000 R
H028 H 0.6233(2) 0.74337(18) 0.36489(17) 0.0891(9) Uiso 1.000000 R
H01O H 1.01389(19) 0.54098(15) 0.33274(13) 0.0708(7) Uiso 1.000000 R
H02C H 1.0648(2) 0.60039(19) 0.45493(15) 0.0920(9) Uiso 1.000000 R
H02H H 0.9620(3) 0.6943(2) 0.51702(16) 0.1022(10) Uiso 1.000000 R
H02E H 0.8038(2) 0.72756(19) 0.46166(15) 0.0943(9) Uiso 1.000000 R
H02L H 0.7675(3) 0.4797(2) 0.4602(2) 0.1202(12) Uiso 1.000000 R
H02b H 0.8052(15) 0.540(4) 0.578(2) 0.342(5) Uiso 1.000000 GR
H02m H 0.702(3) 0.5822(18) 0.597(3) 0.342(5) Uiso 1.000000 GR
H02n H 0.734(4) 0.4961(18) 0.6441(9) 0.342(5) Uiso 1.000000 GR
H1a H 0.538(3) 0.372(4) 0.5255(10) 0.367(6) Uiso 1.000000 GR
H1b H 0.5929(6) 0.365(4) 0.607(3) 0.367(6) Uiso 1.000000 GR
H1c H 0.531(3) 0.4508(5) 0.587(4) 0.367(6) Uiso 1.000000 GR

loop_
_atom_site_aniso_label
_atom_site_aniso_U_11
_atom_site_aniso_U_22
_atom_site_aniso_U_33
_atom_site_aniso_U_12
_atom_site_aniso_U_13
_atom_site_aniso_U_23
N001 0.0419(9) 0.0419(9) 0.0533(10) 0.0002(7) 0.0076(8) 0.0016(8)
N002 0.0369(9) 0.0441(10) 0.0504(10) 0.0004(7) -0.0025(7) -0.0049(8)
N003 0.0484(10) 0.0489(10) 0.0464(10) 0.0062(8) 0.0010(8) -0.0083(8)
N004 0.0472(10) 0.0520(11) 0.0462(10) 0.0032(8) 0.0001(8) 0.0027(8)
N005 0.0359(9) 0.0533(10) 0.0618(11) 0.0040(8) 0.0050(8) -0.0054(9)
N006 0.0507(10) 0.0525(10) 0.0483(10) 0.0053(8) 0.0113(8) 0.0140(8)
C007 0.0385(11) 0.0519(12) 0.0394(11) -0.0001(9) 0.0038(8) -0.0048(9)
C008 0.0377(11) 0.0425(11) 0.0497(12) 0.0019(9) -0.0003(9) -0.0020(9)
C009 0.0384(11) 0.0530(12) 0.0410(11) 0.0028(9) -0.0024(9) 0.0065(9)
C00A 0.0364(10) 0.0512(12) 0.0409(11) 0.0024(9) 0.0021(8) -0.0031(9)
C00B 0.0475(12) 0.0498(12) 0.0365(11) -0.0010(9) 0.0008(9) -0.0052(9)
C00C 0.0422(11) 0.0486(12) 0.0425(11) 0.0052(9) 0.0031(9) 0.0036(9)
C00D 0.0371(10) 0.0444(11) 0.0427(11) 0.0003(9) -0.0016(8) -0.0023(9)
C00E 0.0450(11) 0.0422(11) 0.0438(11) -0.0011(9) -0.0034(9) 0.0046(9)
C00F 0.0407(11) 0.0483(12) 0.0420(11) -0.0000(9) -0.0054(9) 0.0072(9)
C00G 0.0478(12) 0.0446(11) 0.0389(11) 0.0025(9) -0.0002(9) -0.0037(9)
C00H 0.0413(11) 0.0450(11) 0.0443(11) 0.0007(9) 0.0081(9) -0.0015(9)
C00I 0.0397(11) 0.0469(11) 0.0433(11) 0.0039(9) -0.0003(9) -0.0040(9)
C00J 0.0455(11) 0.0475(11) 0.0394(11) 0.0061(9) 0.0017(9) -0.0016(9)
C00K 0.0447(11) 0.0459(11) 0.0425(11) 0.0017(9) 0.0088(9) 0.0008(9)
C00L 0.0436(11) 0.0487(12) 0.0448(11) 0.0042(9) 0.0071(9) 0.0003(9)
C00M 0.0449(11) 0.0435(11) 0.0426(11) 0.0062(9) 0.0006(9) -0.0029(9)
C00N 0.0354(10) 0.0481(12) 0.0521(12) 0.0033(9) 0.0038(9) -0.0037(10)
C00O 0.0498(12) 0.0488(12) 0.0460(12) 0.0055(10) 0.0104(9) 0.0005(9)
C00P 0.0469(12) 0.0464(11) 0.0420(11) 0.0012(9) 0.0076(9) 0.0022(9)
C00Q 0.0385(11) 0.0502(12) 0.0452(11) 0.0028(9) 0.0042(9) -0.0038(9)
C00R 0.0462(12) 0.0471(12) 0.0542(13) 0.0044(9) 0.0106(10) -0.0048(10)
C00S 0.0398(11) 0.0544(12) 0.0420(11) 0.0094(9) -0.0009(9) -0.0020(9)
C00T 0.0506(12) 0.0491(12) 0.0445(12) 0.0059(10) 0.0088(10) 0.0074(9)
C00U 0.0508(12) 0.0543(13) 0.0421(11) 0.0067(10) 0.0094(10) 0.0058(10)
C00V 0.0540(13) 0.0476(12) 0.0412(11) 0.0089(10) 0.0036(10) -0.0030(9)
C00W 0.0470(12) 0.0474(12) 0.0465(12) 0.0025(9) 0.0073(9) -0.0019(9)
C00X 0.0401(11) 0.0531(12) 0.0512(12) 0.0119(9) -0.0000(9) -0.0014(10)
C00Y 0.0492(12) 0.0472(12) 0.0594(13) 0.0023(10) 0.0117(10) 0.0034(10)
C00Z 0.0568(13) 0.0485(12) 0.0419(11) 0.0109(10) 0.0067(10) 0.0010(9)
C010 0.0590(13) 0.0377(11) 0.0489(12) -0.0049(10) 0.0019(10) -0.0031(9)
C011 0.0519(13) 0.0578(13) 0.0431(12) 0.0066(10) -0.0060(10) -0.0019(10)
C012 0.0401(11) 0.0636(15) 0.0567(13) 0.0057(10) 0.0049(10) 0.0057(11)
C013 0.0446(12) 0.0658(14) 0.0411(11) -0.0055(11) 0.0031(9) 0.0051(10)
C014 0.0381(11) 0.0443(11) 0.0643(14) 0.0036(9) -0.0020(10) 0.0008(10)
C015 0.0384(11) 0.0409(11) 0.0599(13) 0.0046(9) -0.0028(9) 0.0016(10)
C016 0.0496(12) 0.0642(14) 0.0485(12) 0.0096(11) -0.0013(10) -0.0076(11)
C017 0.0435(12) 0.0612(14) 0.0574(13) -0.0045(10) -0.0000(10) -0.0094(11)
C018 0.0445(12) 0.0526(13) 0.0618(14) 0.0025(10) -0.0009(10) -0.0006(11)
C019 0.0557(13) 0.0467(12) 0.0554(13) 0.0055(10) -0.0016(10) 0.0010(10)
C01A 0.0495(13) 0.0446(12) 0.0747(16) 0.0053(10) -0.0029(11) -0.0011(11)
C01B 0.0713(15) 0.0431(12) 0.0507(13) -0.0041(11) 0.0127(11) -0.0061(10)
C01C 0.0584(14) 0.0707(16) 0.0445(12) 0.0141(12) 0.0095(10) 0.0141(11)
C01D 0.0491(13) 0.0630(14) 0.0547(13) 0.0029(11) 0.0046(10) -0.0014(11)
C01E 0.0622(14) 0.0519(13) 0.0631(14) 0.0093(11) 0.0088(12) -0.0013(11)
C01F 0.0583(14) 0.0480(12) 0.0592(14) 0.0011(10) 0.0160(11) -0.0048(10)
C01G 0.0619(14) 0.0492(13) 0.0531(13) -0.0028(11) -0.0037(11) -0.0056(10)
C01H 0.0447(12) 0.0578(14) 0.0598(14) -0.0039(10) -0.0048(10) 0.0123(11)
C01I 0.0472(12) 0.0812(17) 0.0447(12) 0.0007(12) 0.0046(10) 0.0165(12)
C01J 0.0530(13) 0.0631(15) 0.0648(15) 0.0161(11) 0.0093(11) -0.0006(12)
C01K 0.0661(15) 0.0571(14) 0.0501(13) 0.0069(11) 0.0091(11) 0.0020(11)
C01L 0.0581(14) 0.0592(14) 0.0525(13) 0.0116(11) -0.0018(11) -0.0050(11)
C01M 0.0713(16) 0.0601(14) 0.0482(13) 0.0180(12) -0.0069(11) 0.0012(11)
C01N 0.0422(12) 0.0691(15) 0.0642(14) 0.0121(11) 0.0061(10) 0.0011(12)
C01O 0.0669(15) 0.0459(12) 0.0603(14) -0.0016(11) -0.0070(12) -0.0028(11)
C01P 0.0763(16) 0.0545(13) 0.0437(12) 0.0158(12) 0.0109(11) 0.0049(10)
C01Q 0.0616(14) 0.0581(14) 0.0563(14) -0.0026(11) 0.0144(11) 0.0066(11)
C01R 0.0537(13) 0.0743(16) 0.0619(15) 0.0165(12) 0.0053(11) -0.0108(12)
C01S 0.0626(15) 0.0737(16) 0.0514(13) 0.0195(13) -0.0018(11) -0.0137(11)
C01T 0.0677(16) 0.0467(13) 0.0680(15) 0.0030(11) -0.0074(12) 0.0033(11)
C01U 0.0495(13) 0.0634(15) 0.0758(16) 0.0131(11) -0.0047(11) 0.0047(12)
C01V 0.0399(12) 0.0617(15) 0.0894(18) 0.0046(11) 0.0073(12) -0.0013(13)
C01W 0.0629(15) 0.0464(13) 0.0743(16) -0.0112(11) -0.0110(12) 0.0105(11)
C01X 0.0411(12) 0.0753(17) 0.0733(16) 0.0038(12) -0.0086(11) -0.0027(13)
C01Y 0.0761(17) 0.0694(15) 0.0502(14) 0.0229(13) -0.0103(12) -0.0054(12)
C01Z 0.0557(14) 0.0831(17) 0.0554(14) 0.0216(13) 0.0077(11) -0.0063(13)
C020 0.0839(18) 0.0501(13) 0.0579(14) 0.0058(13) -0.0081(13) -0.0026(11)
C021 0.0687(16) 0.0713(16) 0.0529(14) -0.0089(13) 0.0016(12) -0.0005(12)
C022 0.0884(19) 0.0669(15) 0.0453(13) 0.0259(14) -0.0003(13) 0.0038(11)
C023 0.0497(14) 0.0496(13) 0.105(2) -0.0028(11) -0.0056(13) -0.0069(13)
C024 0.0623(16) 0.0719(16) 0.0646(16) -0.0097(12) 0.0167(12) 0.0069(13)
C025 0.0501(13) 0.0778(17) 0.0667(15) -0.0069(12) 0.0081(12) -0.0000(13)
C026 0.0404(13) 0.0614(16) 0.122(2) -0.0028(11) 0.0036(14) -0.0031(15)
C027 0.0542(15) 0.117(2) 0.0559(15) -0.0014(15) -0.0033(12) 0.0249(15)
C028 0.0742(17) 0.0697(16) 0.0820(19) 0.0131(14) 0.0279(15) -0.0167(14)
O029 0.181(3) 0.112(2) 0.126(2) 0.0170(19) -0.0283(19) -0.0372(17)
C02A 0.0815(19) 0.092(2) 0.0637(16) 0.0307(16) 0.0090(14) 0.0243(15)
N02B 0.117(2) 0.097(2) 0.122(2) -0.0094(17) 0.0428(19) -0.0280(18)
C02C 0.091(2) 0.0657(16) 0.0652(16) -0.0076(15) -0.0209(14) -0.0008(13)
C02D 0.0572(15) 0.097(2) 0.0809(18) 0.0256(14) 0.0042(13) -0.0096(16)
C02E 0.098(2) 0.0724(17) 0.0630(16) 0.0034(15) 0.0054(15) -0.0198(13)
C02F 0.095(2) 0.0607(16) 0.0633(16) 0.0096(14) 0.0120(14) 0.0017(13)
C02G 0.0671(18) 0.130(3) 0.0498(15) -0.0271(18) -0.0075(13) 0.0084(17)
C02H 0.116(2) 0.0795(19) 0.0540(16) -0.0034(18) -0.0064(16) -0.0194(14)
C02I 0.0813(19) 0.095(2) 0.0581(16) -0.0243(16) -0.0020(14) -0.0052(15)
C02J 0.0624(17) 0.099(2) 0.100(2) 0.0302(15) 0.0157(16) -0.0115(18)
C02K 0.119(2) 0.0677(18) 0.0734(18) 0.0294(18) 0.0146(18) 0.0139(15)
C02L 0.117(3) 0.085(2) 0.093(2) -0.0013(19) 0.004(2) -0.0043(19)
C02M 0.248(6) 0.255(7) 0.146(4) -0.100(5) 0.072(4) -0.106(5)
C1 0.210(6) 0.168(5) 0.349(9) -0.046(4) 0.172(6) -0.066(6)

loop_
_atom_type_symbol
_atom_type_scat_dispersion_real
_atom_type_scat_dispersion_imag
_atom_type_scat_Cromer_Mann_a1
_atom_type_scat_Cromer_Mann_a2
_atom_type_scat_Cromer_Mann_a3
_atom_type_scat_Cromer_Mann_a4
_atom_type_scat_Cromer_Mann_b1
_atom_type_scat_Cromer_Mann_b2
_atom_type_scat_Cromer_Mann_b3
_atom_type_scat_Cromer_Mann_b4
_atom_type_scat_Cromer_Mann_c
_atom_type_scat_source
_atom_type_scat_dispersion_source
H 0.00000 0.00000 0.49300 0.32291 0.14019 0.04081 10.51090 26.12570 3.14236 57.79970 0.0030380000826 'International Tables Volume C Table 6.1.1.4 (pp. 500-502)' 'Henke, Gullikson and Davis, At. Data and Nucl. Data Tables, 1993, 54, 2'
C 0.00347 0.00161 2.31000 1.02000 1.58860 0.86500 20.84390 10.20750 0.56870 51.65120 0.215599998832 'International Tables Volume C Table 6.1.1.4 (pp. 500-502)' 'Henke, Gullikson and Davis, At. Data and Nucl. Data Tables, 1993, 54, 2'
O 0.01158 0.00611 3.04850 2.28680 1.54630 0.86700 13.27710 5.70110 0.32390 32.90890 0.250800013542 'International Tables Volume C Table 6.1.1.4 (pp. 500-502)' 'Henke, Gullikson and Davis, At. Data and Nucl. Data Tables, 1993, 54, 2'
N 0.00653 0.00323 12.21260 3.13220 2.01250 1.16630 0.00570 9.89330 28.99750 0.58260 -11.5290002823 'International Tables Volume C Table 6.1.1.4 (pp. 500-502)' 'Henke, Gullikson and Davis, At. Data and Nucl. Data Tables, 1993, 54, 2'

loop_
_geom_angle_atom_site_label_1
_geom_angle_atom_site_label_2
_geom_angle_atom_site_label_3
_geom_angle
_geom_angle_site_symmetry_1
_geom_angle_site_symmetry_3
_geom_angle_publ_flag
C00E N001 C00C 108.16(16) . . ?
C00H N001 C00C 123.37(16) . . ?
C00H N001 C00E 126.93(17) . . ?
C00D N002 C00A 125.59(16) . . ?
C00G N002 C00A 108.39(15) . . ?
C00G N002 C00D 125.99(16) . . ?
C00R N003 C00M 125.36(16) . . ?
C010 N003 C00M 125.99(17) . . ?
C010 N003 C00R 108.07(17) . . ?
C00U N004 C00J 126.09(16) . . ?
C013 N004 C00J 125.97(18) . . ?
C013 N004 C00U 107.80(17) . . ?
C00X N005 C00N 107.20(16) . . ?
C014 N005 C00N 107.32(17) . . ?
C014 N005 C00X 145.13(18) . . ?
C00T N006 C00O 107.53(17) . . ?
C00Z N006 C00O 144.78(17) . . ?
C00Z N006 C00T 107.25(16) . . ?
C00B C007 C00A 107.21(16) . . ?
C017 C007 C00A 119.35(19) . . ?
C017 C007 C00B 133.42(19) . . ?
C00N C008 C00M 112.81(17) . . ?
C015 C008 C00M 143.47(19) . . ?
C015 C008 C00N 103.59(17) . . ?
C00F C009 C00C 107.02(17) . . ?
C012 C009 C00C 118.89(19) . . ?
C012 C009 C00F 133.88(19) . . ?
C007 C00A N002 108.76(17) . . ?
C018 C00A N002 129.59(18) . . ?
C018 C00A C007 121.60(18) . . ?
C00G C00B C007 107.18(17) . . ?
C01G C00B C007 133.42(19) . . ?
C01G C00B C00G 119.39(19) . . ?
C009 C00C N001 108.76(17) . . ?
C00Y C00C N001 129.02(18) . . ?
C00Y C00C C009 122.09(19) . . ?
C00I C00D N002 121.64(17) . . ?
C00Q C00D N002 119.69(17) . . ?
C00Q C00D C00I 118.66(17) . . ?
C00F C00E N001 108.90(17) . . ?
C019 C00E N001 128.73(19) . . ?
C019 C00E C00F 122.36(18) . . ?
C00E C00F C009 107.15(16) . . ?
C01H C00F C009 133.8(2) . . ?
C01H C00F C00E 119.1(2) . . ?
C00B C00G N002 108.43(17) . . ?
C011 C00G N002 129.88(18) . . ?
C011 C00G C00B 121.69(19) . . ?
C00L C00H N001 120.02(18) . . ?
C00P C00H N001 120.96(17) . . ?
C00P C00H C00L 118.91(18) . . ?
C00N C00I C00D 112.97(17) . . ?
C00S C00I C00D 142.73(18) . . ?
C00S C00I C00N 104.20(16) . . ?
C00K C00J N004 122.76(17) . . ?
C00P C00J N004 118.79(17) . . ?
C00P C00J C00K 118.45(18) . . ?
C00T C00K C00J 112.86(17) . . ?
C00W C00K C00J 143.70(19) . . ?
C00W C00K C00T 103.28(17) . . ?
C00T C00L C00H 113.24(18) . . ?
C00V C00L C00H 141.95(19) . . ?
C00V C00L C00T 104.71(17) . . ?
C008 C00M N003 122.70(17) . . ?
C00Q C00M N003 118.83(17) . . ?
C00Q C00M C008 118.47(18) . . ?
C008 C00N N005 113.78(17) . . ?
C00I C00N N005 113.42(18) . . ?
C00I C00N C008 132.52(18) . . ?
C00W C00O N006 107.16(17) . . ?
C01Q C00O N006 130.2(2) . . ?
C01Q C00O C00W 122.6(2) . . ?
C00J C00P C00H 124.05(18) . . ?
H00P C00P C00H 117.97(11) . . ?
H00P C00P C00J 117.97(11) . . ?
C00M C00Q C00D 124.49(18) . . ?
H00Q C00Q C00D 117.75(11) . . ?
H00Q C00Q C00M 117.75(11) . . ?
C01F C00R N003 109.10(19) . . ?
C01R C00R N003 130.03(19) . . ?
C01R C00R C01F 120.8(2) . . ?
C00X C00S C00I 107.40(17) . . ?
C016 C00S C00I 134.16(19) . . ?
C016 C00S C00X 118.44(19) . . ?
C00K C00T N006 114.14(18) . . ?
C00L C00T N006 113.33(18) . . ?
C00L C00T C00K 132.30(19) . . ?
C01C C00U N004 109.03(19) . . ?
C01K C00U N004 129.4(2) . . ?
C01K C00U C01C 121.6(2) . . ?
C00Z C00V C00L 106.79(17) . . ?
C01L C00V C00L 134.3(2) . . ?
C01L C00V C00Z 118.90(19) . . ?
C00O C00W C00K 107.87(17) . . ?
C01D C00W C00K 134.2(2) . . ?
C01D C00W C00O 117.89(19) . . ?
C00S C00X N005 107.75(17) . . ?
C01N C00X N005 130.21(19) . . ?
C01N C00X C00S 122.0(2) . . ?
C01E C00Y C00C 117.60(19) . . ?
H00Y C00Y C00C 121.20(12) . . ?
H00Y C00Y C01E 121.20(13) . . ?
C00V C00Z N006 107.89(17) . . ?
C01P C00Z N006 130.4(2) . . ?
C01P C00Z C00V 121.7(2) . . ?
C01B C010 N003 108.35(19) . . ?
C01O C010 N003 130.1(2) . . ?
C01O C010 C01B 121.6(2) . . ?
C01M C011 C00G 117.3(2) . . ?
H011 C011 C00G 121.35(12) . . ?
H011 C011 C01M 121.35(13) . . ?
C01J C012 C009 119.2(2) . . ?
H012 C012 C009 120.38(12) . . ?
H012 C012 C01J 120.38(13) . . ?
C01I C013 N004 108.7(2) . . ?
C021 C013 N004 129.1(2) . . ?
C021 C013 C01I 122.1(2) . . ?
C015 C014 N005 107.71(16) . . ?
C01V C014 N005 130.0(2) . . ?
C01V C014 C015 122.3(2) . . ?
C014 C015 C008 107.59(17) . . ?
C01A C015 C008 134.2(2) . . ?
C01A C015 C014 118.19(18) . . ?
C01S C016 C00S 119.2(2) . . ?
H016 C016 C00S 120.39(12) . . ?
H016 C016 C01S 120.39(14) . . ?
C01X C017 C007 119.2(2) . . ?
H017 C017 C007 120.38(13) . . ?
H017 C017 C01X 120.38(13) . . ?
C01U C018 C00A 117.6(2) . . ?
H018 C018 C00A 121.19(12) . . ?
H018 C018 C01U 121.19(14) . . ?
C01T C019 C00E 117.1(2) . . ?
H019 C019 C00E 121.43(12) . . ?
H019 C019 C01T 121.43(14) . . ?
C023 C01A C015 119.3(2) . . ?
H01A C01A C015 120.35(13) . . ?
H01A C01A C023 120.35(15) . . ?
C01F C01B C010 107.60(18) . . ?
C02E C01B C010 119.5(2) . . ?
C02E C01B C01F 132.9(2) . . ?
C01I C01C C00U 106.8(2) . . ?
C02A C01C C00U 119.4(2) . . ?
C02A C01C C01I 133.8(2) . . ?
C025 C01D C00W 119.2(2) . . ?
H01D C01D C00W 120.39(13) . . ?
H01D C01D C025 120.39(14) . . ?
C01J C01E C00Y 121.3(2) . . ?
H01E C01E C00Y 119.33(13) . . ?
H01E C01E C01J 119.33(13) . . ?
C01B C01F C00R 106.87(19) . . ?
C028 C01F C00R 119.7(2) . . ?
C028 C01F C01B 133.4(2) . . ?
C020 C01G C00B 119.0(2) . . ?
H01G C01G C00B 120.49(13) . . ?
H01G C01G C020 120.49(13) . . ?
C01W C01H C00F 118.7(2) . . ?
H01H C01H C00F 120.64(13) . . ?
H01H C01H C01W 120.64(13) . . ?
C01C C01I C013 107.66(19) . . ?
C027 C01I C013 119.0(2) . . ?
C027 C01I C01C 133.2(2) . . ?
C01E C01J C012 120.8(2) . . ?
H01J C01J C012 119.59(13) . . ?
H01J C01J C01E 119.59(13) . . ?
C02F C01K C00U 117.8(2) . . ?
H01K C01K C00U 121.11(13) . . ?
H01K C01K C02F 121.11(16) . . ?
C01Y C01L C00V 119.0(2) . . ?
H01L C01L C00V 120.49(13) . . ?
H01L C01L C01Y 120.49(15) . . ?
C020 C01M C011 121.7(2) . . ?
H01M C01M C011 119.14(13) . . ?
H01M C01M C020 119.14(14) . . ?
C01Z C01N C00X 117.6(2) . . ?
H01N C01N C00X 121.22(13) . . ?
H01N C01N C01Z 121.22(13) . . ?
C02C C01O C010 117.4(2) . . ?
H01O C01O C010 121.29(13) . . ?
H01O C01O C02C 121.29(17) . . ?
C022 C01P C00Z 117.5(2) . . ?
H01P C01P C00Z 121.25(14) . . ?
H01P C01P C022 121.25(14) . . ?
C024 C01Q C00O 117.8(2) . . ?
H01Q C01Q C00O 121.10(14) . . ?
H01Q C01Q C024 121.10(14) . . ?
C02D C01R C00R 118.3(2) . . ?
H01R C01R C00R 120.87(13) . . ?
H01R C01R C02D 120.87(16) . . ?
C01Z C01S C016 121.3(2) . . ?
H01S C01S C016 119.35(14) . . ?
H01S C01S C01Z 119.35(14) . . ?
C01W C01T C019 121.6(2) . . ?
H01T C01T C019 119.18(14) . . ?
H01T C01T C01W 119.18(13) . . ?
C01X C01U C018 121.5(2) . . ?
H01U C01U C018 119.25(14) . . ?
H01U C01U C01X 119.25(14) . . ?
C026 C01V C014 117.7(2) . . ?
H01V C01V C014 121.13(14) . . ?
H01V C01V C026 121.13(14) . . ?
C01T C01W C01H 121.1(2) . . ?
H01W C01W C01H 119.46(13) . . ?
H01W C01W C01T 119.46(13) . . ?
C01U C01X C017 120.7(2) . . ?
H01X C01X C017 119.66(13) . . ?
H01X C01X C01U 119.66(14) . . ?
C022 C01Y C01L 120.9(2) . . ?
H01Y C01Y C01L 119.55(15) . . ?
H01Y C01Y C022 119.55(14) . . ?
C01S C01Z C01N 121.4(2) . . ?
H01Z C01Z C01N 119.28(13) . . ?
H01Z C01Z C01S 119.28(14) . . ?
C01M C020 C01G 120.8(2) . . ?
H020 C020 C01G 119.60(13) . . ?
H020 C020 C01M 119.60(14) . . ?
C02I C021 C013 117.4(3) . . ?
H021 C021 C013 121.28(14) . . ?
H021 C021 C02I 121.28(19) . . ?
C01Y C022 C01P 121.9(2) . . ?
H022 C022 C01P 119.05(14) . . ?
H022 C022 C01Y 119.05(14) . . ?
C026 C023 C01A 121.1(2) . . ?
H023 C023 C01A 119.43(15) . . ?
H023 C023 C026 119.43(14) . . ?
C025 C024 C01Q 121.1(2) . . ?
H024 C024 C01Q 119.45(14) . . ?
H024 C024 C025 119.45(14) . . ?
C024 C025 C01D 121.4(2) . . ?
H025 C025 C01D 119.32(14) . . ?
H025 C025 C024 119.32(14) . . ?
C023 C026 C01V 121.3(2) . . ?
H026 C026 C01V 119.34(14) . . ?
H026 C026 C023 119.34(14) . . ?
C02G C027 C01I 118.5(3) . . ?
H027 C027 C01I 120.77(18) . . ?
H027 C027 C02G 120.77(17) . . ?
C02J C028 C01F 119.0(2) . . ?
H028 C028 C01F 120.50(16) . . ?
H028 C028 C02J 120.50(15) . . ?
C02K C02A C01C 119.4(3) . . ?
H02A C02A C01C 120.30(16) . . ?
H02A C02A C02K 120.30(16) . . ?
C02M N02B C02L 123.4(3) . . ?
C1 N02B C02L 119.4(4) . . ?
C1 N02B C02M 116.9(4) . . ?
C02H C02C C01O 121.2(3) . . ?
H02C C02C C01O 119.39(17) . . ?
H02C C02C C02H 119.39(16) . . ?
C02J C02D C01R 121.8(3) . . ?
H02D C02D C01R 119.12(16) . . ?
H02D C02D C02J 119.12(16) . . ?
C02H C02E C01B 119.2(3) . . ?
H02E C02E C01B 120.40(17) . . ?
H02E C02E C02H 120.40(16) . . ?
C02K C02F C01K 121.5(3) . . ?
H02F C02F C01K 119.25(16) . . ?
H02F C02F C02K 119.25(17) . . ?
C02I C02G C027 121.5(2) . . ?
H02G C02G C027 119.27(17) . . ?
H02G C02G C02I 119.27(17) . . ?
C02E C02H C02C 121.1(2) . . ?
H02H C02H C02C 119.47(16) . . ?
H02H C02H C02E 119.47(16) . . ?
C02G C02I C021 121.5(3) . . ?
H02I C02I C021 119.26(19) . . ?
H02I C02I C02G 119.26(17) . . ?
C02D C02J C028 120.5(2) . . ?
H02J C02J C028 119.77(15) . . ?
H02J C02J C02D 119.77(16) . . ?
C02F C02K C02A 120.3(3) . . ?
H02K C02K C02A 119.84(16) . . ?
H02K C02K C02F 119.84(17) . . ?
N02B C02L O029 128.6(4) . . ?
H02L C02L O029 115.7(3) . . ?
H02L C02L N02B 115.7(2) . . ?
H02b C02M N02B 109.5 . . ?
H02m C02M N02B 109.5 . . ?
H02m C02M H02b 109.5 . . ?
H02n C02M N02B 109.5 . . ?
H02n C02M H02b 109.5 . . ?
H02n C02M H02m 109.5 . . ?
H1a C1 N02B 109.5 . . ?
H1b C1 N02B 109.5 . . ?
H1b C1 H1a 109.5 . . ?
H1c C1 N02B 109.5 . . ?
H1c C1 H1a 109.5 . . ?
H1c C1 H1b 109.5 . . ?

loop_
_geom_bond_atom_site_label_1
_geom_bond_atom_site_label_2
_geom_bond_distance
_geom_bond_site_symmetry_2
_geom_bond_publ_flag
N001 C00C 1.400(3) . ?
N001 C00E 1.395(2) . ?
N001 C00H 1.414(2) . ?
N002 C00A 1.400(2) . ?
N002 C00D 1.417(2) . ?
N002 C00G 1.400(3) . ?
N003 C00M 1.419(2) . ?
N003 C00R 1.398(3) . ?
N003 C010 1.403(3) . ?
N004 C00J 1.419(3) . ?
N004 C00U 1.404(3) . ?
N004 C013 1.395(3) . ?
N005 C00N 1.366(2) . ?
N005 C00X 1.404(3) . ?
N005 C014 1.400(3) . ?
N006 C00O 1.403(3) . ?
N006 C00T 1.365(3) . ?
N006 C00Z 1.403(3) . ?
C007 C00A 1.401(3) . ?
C007 C00B 1.440(3) . ?
C007 C017 1.387(3) . ?
C008 C00M 1.404(3) . ?
C008 C00N 1.376(3) . ?
C008 C015 1.474(3) . ?
C009 C00C 1.401(3) . ?
C009 C00F 1.440(3) . ?
C009 C012 1.392(3) . ?
C00A C018 1.380(3) . ?
C00B C00G 1.407(3) . ?
C00B C01G 1.389(3) . ?
C00C C00Y 1.381(3) . ?
C00D C00I 1.398(3) . ?
C00D C00Q 1.398(3) . ?
C00E C00F 1.400(3) . ?
C00E C019 1.385(3) . ?
C00F C01H 1.394(3) . ?
C00G C011 1.383(3) . ?
C00H C00L 1.395(3) . ?
C00H C00P 1.394(3) . ?
C00I C00N 1.379(3) . ?
C00I C00S 1.464(3) . ?
C00J C00K 1.405(3) . ?
C00J C00P 1.406(3) . ?
C00K C00T 1.375(3) . ?
C00K C00W 1.477(3) . ?
C00L C00T 1.368(3) . ?
C00L C00V 1.469(3) . ?
C00M C00Q 1.406(3) . ?
C00O C00W 1.432(3) . ?
C00O C01Q 1.366(3) . ?
C00P H00P 0.9300 . ?
C00Q H00Q 0.9300 . ?
C00R C01F 1.400(3) . ?
C00R C01R 1.378(3) . ?
C00S C00X 1.427(3) . ?
C00S C016 1.384(3) . ?
C00U C01C 1.397(3) . ?
C00U C01K 1.384(3) . ?
C00V C00Z 1.427(3) . ?
C00V C01L 1.376(3) . ?
C00W C01D 1.384(3) . ?
C00X C01N 1.377(3) . ?
C00Y C01E 1.373(3) . ?
C00Y H00Y 0.9300 . ?
C00Z C01P 1.380(3) . ?
C010 C01B 1.403(3) . ?
C010 C01O 1.385(3) . ?
C011 C01M 1.383(3) . ?
C011 H011 0.9300 . ?
C012 C01J 1.368(3) . ?
C012 H012 0.9300 . ?
C013 C01I 1.399(3) . ?
C013 C021 1.379(3) . ?
C014 C015 1.424(3) . ?
C014 C01V 1.374(3) . ?
C015 C01A 1.386(3) . ?
C016 C01S 1.380(3) . ?
C016 H016 0.9300 . ?
C017 C01X 1.366(3) . ?
C017 H017 0.9300 . ?
C018 C01U 1.377(3) . ?
C018 H018 0.9300 . ?
C019 C01T 1.374(3) . ?
C019 H019 0.9300 . ?
C01A C023 1.383(3) . ?
C01A H01A 0.9300 . ?
C01B C01F 1.437(3) . ?
C01B C02E 1.385(3) . ?
C01C C01I 1.434(3) . ?
C01C C02A 1.387(3) . ?
C01D C025 1.390(3) . ?
C01D H01D 0.9300 . ?
C01E C01J 1.392(3) . ?
C01E H01E 0.9300 . ?
C01F C028 1.396(3) . ?
C01G C020 1.373(3) . ?
C01G H01G 0.9300 . ?
C01H C01W 1.375(3) . ?
C01H H01H 0.9300 . ?
C01I C027 1.408(3) . ?
C01J H01J 0.9300 . ?
C01K C02F 1.380(3) . ?
C01K H01K 0.9300 . ?
C01L C01Y 1.386(3) . ?
C01L H01L 0.9300 . ?
C01M C020 1.386(3) . ?
C01M H01M 0.9300 . ?
C01N C01Z 1.380(3) . ?
C01N H01N 0.9300 . ?
C01O C02C 1.385(3) . ?
C01O H01O 0.9300 . ?
C01P C022 1.370(3) . ?
C01P H01P 0.9300 . ?
C01Q C024 1.383(3) . ?
C01Q H01Q 0.9300 . ?
C01R C02D 1.375(3) . ?
C01R H01R 0.9300 . ?
C01S C01Z 1.380(3) . ?
C01S H01S 0.9300 . ?
C01T C01W 1.389(3) . ?
C01T H01T 0.9300 . ?
C01U C01X 1.388(3) . ?
C01U H01U 0.9300 . ?
C01V C026 1.379(3) . ?
C01V H01V 0.9300 . ?
C01W H01W 0.9300 . ?
C01X H01X 0.9300 . ?
C01Y C022 1.383(3) . ?
C01Y H01Y 0.9300 . ?
C01Z H01Z 0.9300 . ?
C020 H020 0.9300 . ?
C021 C02I 1.383(3) . ?
C021 H021 0.9300 . ?
C022 H022 0.9300 . ?
C023 C026 1.381(4) . ?
C023 H023 0.9300 . ?
C024 C025 1.379(3) . ?
C024 H024 0.9300 . ?
C025 H025 0.9300 . ?
C026 H026 0.9300 . ?
C027 C02G 1.369(4) . ?
C027 H027 0.9300 . ?
C028 C02J 1.369(4) . ?
C028 H028 0.9300 . ?
O029 C02L 1.181(4) . ?
C02A C02K 1.380(4) . ?
C02A H02A 0.9300 . ?
N02B C02L 1.306(4) . ?
N02B C02M 1.414(5) . ?
N02B C1 1.443(5) . ?
C02C C02H 1.387(4) . ?
C02C H02C 0.9300 . ?
C02D C02J 1.380(4) . ?
C02D H02D 0.9300 . ?
C02E C02H 1.366(4) . ?
C02E H02E 0.9300 . ?
C02F C02K 1.385(4) . ?
C02F H02F 0.9300 . ?
C02G C02I 1.379(4) . ?
C02G H02G 0.9300 . ?
C02H H02H 0.9300 . ?
C02I H02I 0.9300 . ?
C02J H02J 0.9300 . ?
C02K H02K 0.9300 . ?
C02L H02L 0.9300 . ?
C02M H02b 0.9600 . ?
C02M H02m 0.9600 . ?
C02M H02n 0.9600 . ?
C1 H1a 0.9600 . ?
C1 H1b 0.9600 . ?
C1 H1c 0.9600 . ?
